data_7117430
loop_
_publ_author_name
'P\'erez, Manuel'
'Mahdi, Tayseer'
'Hounjet, Lindsay J.'
'Stephan, Douglas W.'

_publ_section_title
;
 Electrophilic phosphonium cations catalyze hydroarylation and
 hydrothiolation of olefins
;
_journal_coden_ASTM CHCOFS
_journal_issue 56
_journal_name_full
;
 Chemical Communications (Cambridge, United Kingdom)
;
_journal_page_first 11301
_journal_page_last 11304
_journal_paper_doi 10.1039/c5cc03572d
_journal_volume 51
_journal_year 2015
_chemical_formula_moiety 'C20 H18 O'
_chemical_formula_sum 'C20 H18 O'
_chemical_formula_weight 274.36
_space_group_crystal_system triclinic
_space_group_IT_number 2
_space_group_name_Hall '-P 1'
_space_group_name_H-M_alt 'P -1'
_symmetry_Int_Tables_number 2
_symmetry_space_group_name_Hall '-P 1'
_symmetry_space_group_name_H-M 'P -1'
_audit_creation_date 2015-02-01
_audit_creation_method
;
Olex2 1.2
(compiled 2015.01.26 svn.r3150 for OlexSys, GUI svn.r4998)
;
_audit_update_record
;
2015-02-01 deposited with the CCDC.
2015-06-12 downloaded from the CCDC.
;
_cell_angle_alpha 64.69(2)
_cell_angle_beta 79.19(2)
_cell_angle_gamma 85.90(3)
_cell_formula_units_Z 6
_cell_length_a 9.390(6)
_cell_length_b 15.536(11)
_cell_length_c 17.758(11)
_cell_measurement_reflns_used 4167
_cell_measurement_temperature 150
_cell_measurement_theta_max 25.85
_cell_measurement_theta_min 2.36
_cell_volume 2300(3)
_computing_molecular_graphics 'Olex2 (Dolomanov et al., 2009)'
_computing_publication_material 'Olex2 (Dolomanov et al., 2009)'
_computing_structure_refinement 'olex2.refine (Bourhis et al., 2015)'
_diffrn_ambient_temperature 149.71
_diffrn_measured_fraction_theta_full 0.9781
_diffrn_measured_fraction_theta_max 0.9781
_diffrn_measurement_device_type 'Bruker APEX-II CCD'
_diffrn_measurement_method '\f and \w scans'
_diffrn_radiation_monochromator graphite
_diffrn_radiation_type 'Mo K\a'
_diffrn_radiation_wavelength 0.71073
_diffrn_reflns_av_R_equivalents 0.1840
_diffrn_reflns_av_unetI/netI 0.3234
_diffrn_reflns_limit_h_max 12
_diffrn_reflns_limit_h_min -12
_diffrn_reflns_limit_k_max 20
_diffrn_reflns_limit_k_min -20
_diffrn_reflns_limit_l_max 23
_diffrn_reflns_limit_l_min -23
_diffrn_reflns_number 37768
_diffrn_reflns_theta_full 26.0000
_diffrn_reflns_theta_max 25.00
_diffrn_reflns_theta_min 1.48
_diffrn_standards_number 0
_exptl_absorpt_coefficient_mu 0.071
_exptl_absorpt_correction_T_max 0.7457
_exptl_absorpt_correction_T_min 0.6704
_exptl_absorpt_correction_type multi-scan
_exptl_absorpt_process_details
;
SADABS-2008/1 (Bruker,2008) was used for absorption correction.
wR2(int) was 0.1005 before and 0.0663 after correction.
The Ratio of minimum to maximum transmission is 0.8990.
The \l/2 correction factor is 0.0015.
;
_exptl_crystal_colour colourless
_exptl_crystal_colour_primary colourless
_exptl_crystal_density_diffrn 1.1867
_exptl_crystal_description cubic
_exptl_crystal_F_000 874.3809
_exptl_crystal_size_max 0.1
_exptl_crystal_size_mid 0.1
_exptl_crystal_size_min 0.1
_refine_diff_density_max 1.1602
_refine_diff_density_min -0.6808
_refine_diff_density_rms 0.1517
_refine_ls_d_res_high 0.8409
_refine_ls_d_res_low 13.7825
_refine_ls_goodness_of_fit_ref 0.9108
_refine_ls_hydrogen_treatment mixed
_refine_ls_matrix_type full
_refine_ls_number_constraints 94
_refine_ls_number_parameters 567
_refine_ls_number_reflns 7919
_refine_ls_number_restraints 0
_refine_ls_restrained_S_all 0.9108
_refine_ls_R_factor_all 0.2263
_refine_ls_R_factor_gt 0.0958
_refine_ls_shift/su_max 0.0000
_refine_ls_shift/su_mean 0.0000
_refine_ls_structure_factor_coef Fsqd
_refine_ls_weighting_details 'w=1/[\s^2^(Fo^2^)+(0.1970P)^2^] where P=(Fo^2^+2Fc^2^)/3'
_refine_ls_weighting_scheme calc
_refine_ls_wR_factor_gt 0.2355
_refine_ls_wR_factor_ref 0.3466
_reflns_Friedel_coverage 0.0
_reflns_limit_h_max 11
_reflns_limit_h_min -10
_reflns_limit_k_max 18
_reflns_limit_k_min -16
_reflns_limit_l_max 21
_reflns_limit_l_min 0
_reflns_number_gt 2841
_reflns_number_total 7919
_reflns_threshold_expression I>=2u(I)
_cod_duplicate_entry 7117402
_cod_data_source_file c5cc03572d2.cif
_cod_data_source_block MP005a_0m
_cod_depositor_comments
;

2017-03-09
Z value and formula fixed to values more according to usual
chemical conventions.                 miguel
;
_cod_original_formula_moiety '2(C20 H18 O), C20 H17 O'
_cod_original_formula_sum 'C60 H53 O3'
_cod_original_formula_units_Z 2
_cod_original_formula_weight 822.09
_cod_database_code 7117430
_olex2_refinement_description
;
1. Fixed Uiso
 At 1.2 times of:
  All C(H) groups
 At 1.5 times of:
  All C(H,H,H) groups
2. Others
 Fixed Uiso: H(0.05) H3(0.05) H2(0.05) H1(0.05)
 Fixed X: H(0.80644) H3(0.70401) H2(0.46759) H1(-0.25849)
 Fixed Y: H(0.52818) H3(0.57334) H2(0.62593) H1(0.41874)
 Fixed Z: H(0.46572) H3(0.40479) H2(0.38397) H1(0.53263)
3.a Me refined with riding coordinates:
 C62(H62a,H62b,H62c), C42(H42a,H42b,H42c), C20(H20a,H20b,H20c)
3.b Aromatic/amide H refined with riding coordinates:
 C44(H44), C45(H45), C47(H47), C48(H48), C51(H51), C52(H52), C53(H53),
 C54(H54), C55(H55), C57(H57), C58(H58), C59(H59), C60(H60), C61(H61), C24(H24),
  C25(H25), C27(H27), C28(H28), C31(H31), C32(H32), C33(H33), C34(H34),
 C35(H35), C37(H37), C38(H38), C39(H39), C40(H40), C41(H41), C2(H2a), C5(H5),
 C6(H6), C9(H9), C10(H10), C11(H11), C12(H12), C13(H13), C15(H15), C16(H16),
 C17(H17), C18(H18), C19(H19)
;
_olex2_submission_special_instructions 'No special instructions were received'

loop_
_space_group_symop_id
_space_group_symop_operation_xyz
1 x,y,z
2 -x,-y,-z

loop_
_atom_site_label
_atom_site_type_symbol
_atom_site_fract_x
_atom_site_fract_y
_atom_site_fract_z
_atom_site_U_iso_or_equiv
_atom_site_adp_type
_atom_site_occupancy
_atom_site_refinement_flags_posn
O3 O 0.6694(4) 0.6249(3) 0.3743(2) 0.0386(10) Uani 1.000000 .
C43 C 0.7429(5) 0.7066(4) 0.3552(3) 0.0295(13) Uani 1.000000 .
C44 C 0.8321(5) 0.7132(4) 0.4061(3) 0.0300(13) Uani 1.000000 .
H44 H 0.8453(5) 0.6594(4) 0.4565(3) 0.0360(15) Uiso 1.000000 R
C45 C 0.9021(5) 0.7981(4) 0.3836(4) 0.0352(14) Uani 1.000000 .
H45 H 0.9633(5) 0.8017(4) 0.4192(4) 0.0422(17) Uiso 1.000000 R
C46 C 0.8856(5) 0.8779(4) 0.3111(3) 0.0325(13) Uani 1.000000 .
C47 C 0.7933(6) 0.8694(4) 0.2610(3) 0.0375(14) Uani 1.000000 .
H47 H 0.7795(6) 0.9229(4) 0.2105(3) 0.0451(17) Uiso 1.000000 R
C48 C 0.7229(5) 0.7860(4) 0.2832(4) 0.0380(14) Uani 1.000000 .
H48 H 0.6595(5) 0.7825(4) 0.2487(4) 0.0456(17) Uiso 1.000000 R
C49 C 0.9604(5) 0.9725(4) 0.2878(3) 0.0353(14) Uani 1.000000 .
C50 C 0.8538(5) 1.0393(4) 0.3127(3) 0.0350(14) Uani 1.000000 .
C51 C 0.7167(5) 1.0093(4) 0.3610(3) 0.0367(14) Uani 1.000000 .
H51 H 0.6886(5) 0.9447(4) 0.3807(3) 0.0440(17) Uiso 1.000000 R
C52 C 0.6209(6) 1.0709(5) 0.3810(4) 0.0430(16) Uani 1.000000 .
H52 H 0.5274(6) 1.0488(5) 0.4133(4) 0.0516(19) Uiso 1.000000 R
C53 C 0.6606(6) 1.1647(5) 0.3543(4) 0.0494(17) Uani 1.000000 .
H53 H 0.5949(6) 1.2080(5) 0.3670(4) 0.059(2) Uiso 1.000000 R
C54 C 0.7979(6) 1.1941(5) 0.3087(4) 0.0542(18) Uani 1.000000 .
H54 H 0.8279(6) 1.2579(5) 0.2913(4) 0.065(2) Uiso 1.000000 R
C55 C 0.8916(6) 1.1328(5) 0.2882(4) 0.0491(17) Uani 1.000000 .
H55 H 0.9852(6) 1.1552(5) 0.2564(4) 0.059(2) Uiso 1.000000 R
C56 C 1.0910(5) 0.9533(4) 0.3335(3) 0.0344(14) Uani 1.000000 .
C57 C 1.0835(6) 0.9616(4) 0.4083(4) 0.0436(16) Uani 1.000000 .
H57 H 0.9974(6) 0.9850(4) 0.4305(4) 0.0523(19) Uiso 1.000000 R
C58 C 1.1988(6) 0.9364(4) 0.4519(4) 0.0441(16) Uani 1.000000 .
H58 H 1.1914(6) 0.9430(4) 0.5032(4) 0.0529(19) Uiso 1.000000 R
C59 C 1.3233(6) 0.9020(5) 0.4211(4) 0.0517(17) Uani 1.000000 .
H59 H 1.4018(6) 0.8832(5) 0.4514(4) 0.062(2) Uiso 1.000000 R
C60 C 1.3331(6) 0.8951(5) 0.3458(4) 0.0514(17) Uani 1.000000 .
H60 H 1.4199(6) 0.8724(5) 0.3236(4) 0.062(2) Uiso 1.000000 R
C61 C 1.2191(6) 0.9203(4) 0.3021(4) 0.0438(16) Uani 1.000000 .
H61 H 1.2283(6) 0.9152(4) 0.2500(4) 0.0526(19) Uiso 1.000000 R
C62 C 1.0111(6) 1.0227(5) 0.1901(3) 0.0489(17) Uani 1.000000 .
H62a H 1.0589(6) 1.0832(5) 0.1752(3) 0.073(2) Uiso 1.000000 R
H62b H 1.0793(6) 0.9817(5) 0.1719(3) 0.073(2) Uiso 1.000000 R
H62c H 0.9269(6) 1.0347(5) 0.1618(3) 0.073(2) Uiso 1.000000 R
H3 H 0.704010 0.573340 0.404790 0.050000 Uiso 1.000000 .
O2 O 0.3845(3) 0.6498(3) 0.3826(2) 0.0387(10) Uani 1.000000 .
C23 C 0.3436(5) 0.6667(4) 0.3064(3) 0.0324(13) Uani 1.000000 .
C24 C 0.4320(5) 0.6409(4) 0.2470(4) 0.0381(15) Uani 1.000000 .
H24 H 0.5231(5) 0.6119(4) 0.2576(4) 0.0457(18) Uiso 1.000000 R
C25 C 0.3857(5) 0.6578(4) 0.1729(3) 0.0375(14) Uani 1.000000 .
H25 H 0.4470(5) 0.6413(4) 0.1322(3) 0.0450(17) Uiso 1.000000 R
C26 C 0.2531(5) 0.6980(4) 0.1559(3) 0.0333(14) Uani 1.000000 .
C27 C 0.1687(5) 0.7223(4) 0.2170(4) 0.0384(14) Uani 1.000000 .
H27 H 0.0775(5) 0.7514(4) 0.2069(4) 0.0461(17) Uiso 1.000000 R
C28 C 0.2133(5) 0.7052(4) 0.2919(4) 0.0388(15) Uani 1.000000 .
H28 H 0.1518(5) 0.7208(4) 0.3332(4) 0.0465(18) Uiso 1.000000 R
C29 C 0.2079(6) 0.7143(5) 0.0730(4) 0.0415(15) Uani 1.000000 .
C30 C 0.3012(6) 0.7904(6) -0.0019(4) 0.061(2) Uani 1.000000 .
C31 C 0.3777(8) 0.8574(7) 0.0069(6) 0.095(3) Uani 1.000000 .
H31 H 0.3724(8) 0.8581(7) 0.0605(6) 0.114(4) Uiso 1.000000 R
C32 C 0.4649(11) 0.9253(10) -0.0666(9) 0.181(7) Uani 1.000000 .
H32 H 0.5257(11) 0.9684(10) -0.0618(9) 0.217(9) Uiso 1.000000 R
C33 C 0.4601(13) 0.9279(14) -0.1454(9) 0.198(10) Uani 1.000000 .
H33 H 0.5100(13) 0.9768(14) -0.1953(9) 0.237(12) Uiso 1.000000 R
C34 C 0.3837(13) 0.8601(14) -0.1506(8) 0.167(7) Uani 1.000000 .
H34 H 0.3882(13) 0.8584(14) -0.2039(8) 0.200(9) Uiso 1.000000 R
C35 C 0.3030(8) 0.7961(8) -0.0823(5) 0.100(4) Uani 1.000000 .
H35 H 0.2447(8) 0.7529(8) -0.0886(5) 0.120(4) Uiso 1.000000 R
C36 C 0.0495(6) 0.7409(6) 0.0743(4) 0.0464(17) Uani 1.000000 .
C37 C 0.0046(6) 0.8299(6) 0.0337(4) 0.064(2) Uani 1.000000 .
H37 H 0.0745(6) 0.8794(6) 0.0024(4) 0.076(3) Uiso 1.000000 R
C38 C -0.1442(8) 0.8520(7) 0.0361(5) 0.080(3) Uani 1.000000 .
H38 H -0.1747(8) 0.9157(7) 0.0077(5) 0.096(3) Uiso 1.000000 R
C39 C -0.2449(7) 0.7784(7) 0.0811(5) 0.065(2) Uani 1.000000 .
H39 H -0.3455(7) 0.7909(7) 0.0814(5) 0.078(3) Uiso 1.000000 R
C40 C -0.2003(7) 0.6903(8) 0.1238(5) 0.073(2) Uani 1.000000 .
H40 H -0.2694(7) 0.6406(8) 0.1566(5) 0.087(3) Uiso 1.000000 R
C41 C -0.0565(7) 0.6713(6) 0.1205(4) 0.064(2) Uani 1.000000 .
H41 H -0.0273(7) 0.6078(6) 0.1511(4) 0.077(3) Uiso 1.000000 R
C42 C 0.2326(8) 0.6191(6) 0.0624(5) 0.079(3) Uani 1.000000 .
H42a H 0.3352(8) 0.6019(6) 0.0616(5) 0.118(4) Uiso 1.000000 R
H42b H 0.1732(8) 0.5684(6) 0.1098(5) 0.118(4) Uiso 1.000000 R
H42c H 0.2048(8) 0.6274(6) 0.0092(5) 0.118(4) Uiso 1.000000 R
H2 H 0.467590 0.625930 0.383970 0.050000 Uiso 1.000000 .
O1 O -0.2139(3) 0.4727(3) 0.4807(2) 0.0360(10) Uani 1.000000 .
C1 C -0.1095(5) 0.4292(4) 0.4424(3) 0.0296(13) Uani 1.000000 .
C2 C -0.1165(5) 0.3367(4) 0.4567(3) 0.0300(13) Uani 1.000000 .
H2a H -0.1969(5) 0.2987(4) 0.4942(3) 0.0360(15) Uiso 1.000000 R
C3 C -0.0080(5) 0.2963(4) 0.4174(3) 0.0315(13) Uani 1.000000 .
C4 C 0.1089(5) 0.3531(4) 0.3603(3) 0.0317(13) Uani 1.000000 .
C5 C 0.1131(5) 0.4462(4) 0.3457(3) 0.0374(15) Uani 1.000000 .
H5 H 0.1924(5) 0.4848(4) 0.3074(3) 0.0449(17) Uiso 1.000000 R
C6 C 0.0048(5) 0.4871(4) 0.3853(3) 0.0328(13) Uani 1.000000 .
H6 H 0.0090(5) 0.5526(4) 0.3736(3) 0.0394(16) Uiso 1.000000 R
C7 C 0.2299(5) 0.3087(4) 0.3165(4) 0.0359(14) Uani 1.000000 .
C8 C 0.1949(6) 0.3171(5) 0.2330(4) 0.0447(17) Uani 1.000000 .
C9 C 0.2724(6) 0.2676(5) 0.1898(4) 0.059(2) Uani 1.000000 .
H9 H 0.3497(6) 0.2282(5) 0.2127(4) 0.071(2) Uiso 1.000000 R
C10 C 0.2419(8) 0.2733(6) 0.1152(5) 0.071(2) Uani 1.000000 .
H10 H 0.2978(8) 0.2384(6) 0.0875(5) 0.085(3) Uiso 1.000000 R
C11 C 0.1319(8) 0.3289(7) 0.0809(5) 0.079(3) Uani 1.000000 .
H11 H 0.1099(8) 0.3322(7) 0.0296(5) 0.095(3) Uiso 1.000000 R
C12 C 0.0520(7) 0.3805(6) 0.1208(4) 0.067(2) Uani 1.000000 .
H12 H -0.0243(7) 0.4201(6) 0.0967(4) 0.080(3) Uiso 1.000000 R
C13 C 0.0840(6) 0.3743(5) 0.1966(4) 0.0506(18) Uani 1.000000 .
H13 H 0.0287(6) 0.4099(5) 0.2238(4) 0.061(2) Uiso 1.000000 R
C14 C 0.3756(5) 0.3567(4) 0.3041(4) 0.0396(15) Uani 1.000000 .
C15 C 0.4689(6) 0.3974(5) 0.2273(4) 0.0445(16) Uani 1.000000 .
H15 H 0.4399(6) 0.4017(5) 0.1773(4) 0.0534(19) Uiso 1.000000 R
C16 C 0.6048(6) 0.4319(5) 0.2226(5) 0.0536(18) Uani 1.000000 .
H16 H 0.6694(6) 0.4565(5) 0.1700(5) 0.064(2) Uiso 1.000000 R
C17 C 0.6466(6) 0.4307(5) 0.2934(5) 0.0521(18) Uani 1.000000 .
H17 H 0.7383(6) 0.4561(5) 0.2895(5) 0.062(2) Uiso 1.000000 R
C18 C 0.5536(6) 0.3923(5) 0.3702(5) 0.0552(19) Uani 1.000000 .
H18 H 0.5814(6) 0.3906(5) 0.4196(5) 0.066(2) Uiso 1.000000 R
C19 C 0.4218(6) 0.3568(5) 0.3751(4) 0.0500(18) Uani 1.000000 .
H19 H 0.3589(6) 0.3311(5) 0.4283(4) 0.060(2) Uiso 1.000000 R
C20 C 0.2446(6) 0.2024(5) 0.3734(4) 0.0528(18) Uani 1.000000 .
H20a H 0.2672(6) 0.1949(5) 0.4276(4) 0.079(3) Uiso 1.000000 R
H20b H 0.1533(6) 0.1692(5) 0.3834(4) 0.079(3) Uiso 1.000000 R
H20c H 0.3228(6) 0.1752(5) 0.3455(4) 0.079(3) Uiso 1.000000 R
H1 H -0.258490 0.418740 0.532630 0.050000 Uiso 1.000000 .

loop_
_atom_site_aniso_label
_atom_site_aniso_U_11
_atom_site_aniso_U_22
_atom_site_aniso_U_33
_atom_site_aniso_U_12
_atom_site_aniso_U_13
_atom_site_aniso_U_23
O3 0.035(2) 0.033(3) 0.057(3) 0.0016(18) -0.0208(18) -0.023(2)
C43 0.026(3) 0.031(4) 0.041(3) 0.007(2) -0.012(2) -0.022(3)
C44 0.029(3) 0.031(4) 0.035(3) 0.003(2) -0.014(2) -0.016(3)
C45 0.026(3) 0.047(4) 0.046(4) 0.007(3) -0.020(3) -0.028(3)
C46 0.032(3) 0.035(4) 0.039(3) 0.006(3) -0.015(2) -0.022(3)
C47 0.046(3) 0.030(4) 0.039(3) 0.006(3) -0.023(3) -0.011(3)
C48 0.033(3) 0.043(4) 0.048(4) 0.004(3) -0.025(3) -0.022(3)
C49 0.031(3) 0.043(4) 0.035(3) -0.003(3) -0.008(2) -0.017(3)
C50 0.032(3) 0.034(4) 0.043(3) 0.000(3) -0.015(3) -0.016(3)
C51 0.037(3) 0.030(4) 0.048(4) 0.002(3) -0.018(3) -0.017(3)
C52 0.031(3) 0.052(5) 0.055(4) -0.003(3) -0.014(3) -0.029(4)
C53 0.038(3) 0.039(4) 0.083(5) 0.009(3) -0.026(3) -0.032(4)
C54 0.043(4) 0.036(4) 0.087(5) 0.004(3) -0.028(3) -0.023(4)
C55 0.037(3) 0.047(5) 0.063(4) -0.005(3) -0.014(3) -0.021(4)
C56 0.027(3) 0.032(4) 0.048(4) -0.003(2) -0.009(2) -0.019(3)
C57 0.032(3) 0.051(4) 0.063(4) 0.004(3) -0.018(3) -0.035(4)
C58 0.038(3) 0.038(4) 0.068(4) 0.005(3) -0.019(3) -0.030(4)
C59 0.036(3) 0.048(5) 0.081(5) -0.007(3) -0.019(3) -0.032(4)
C60 0.022(3) 0.051(5) 0.079(5) 0.002(3) 0.001(3) -0.030(4)
C61 0.035(3) 0.046(4) 0.053(4) -0.003(3) -0.007(3) -0.023(3)
C62 0.055(4) 0.045(4) 0.039(4) -0.009(3) -0.010(3) -0.009(3)
O2 0.0250(18) 0.058(3) 0.039(2) -0.0018(18) -0.0072(16) -0.025(2)
C23 0.023(3) 0.036(4) 0.045(3) -0.000(2) -0.008(2) -0.023(3)
C24 0.020(3) 0.046(4) 0.058(4) 0.008(2) -0.008(3) -0.032(3)
C25 0.032(3) 0.052(4) 0.035(3) -0.002(3) -0.006(2) -0.023(3)
C26 0.022(3) 0.040(4) 0.044(3) -0.004(2) -0.007(2) -0.022(3)
C27 0.025(3) 0.043(4) 0.057(4) 0.005(3) -0.015(3) -0.028(3)
C28 0.022(3) 0.061(5) 0.045(4) -0.000(3) -0.006(2) -0.034(3)
C29 0.033(3) 0.052(4) 0.042(4) 0.004(3) -0.011(3) -0.020(3)
C30 0.023(3) 0.098(6) 0.044(4) 0.010(4) -0.008(3) -0.012(4)
C31 0.052(4) 0.099(8) 0.086(6) -0.021(5) -0.016(4) 0.013(5)
C32 0.067(7) 0.149(12) 0.191(14) -0.052(7) -0.046(8) 0.073(10)
C33 0.060(7) 0.26(2) 0.083(9) 0.013(9) -0.009(7) 0.098(10)
C34 0.059(7) 0.29(2) 0.087(9) 0.067(9) -0.010(7) -0.028(12)
C35 0.053(5) 0.179(11) 0.039(5) 0.039(6) -0.005(4) -0.026(6)
C36 0.035(3) 0.078(6) 0.026(3) -0.001(3) -0.012(3) -0.019(4)
C37 0.027(3) 0.100(7) 0.047(4) -0.000(4) 0.000(3) -0.018(5)
C38 0.055(4) 0.118(8) 0.055(5) 0.025(5) -0.018(4) -0.025(5)
C39 0.026(3) 0.122(8) 0.050(5) 0.004(4) -0.005(3) -0.041(5)
C40 0.038(4) 0.126(8) 0.068(5) -0.017(5) -0.000(4) -0.056(6)
C41 0.049(4) 0.098(7) 0.060(5) -0.027(4) 0.006(3) -0.049(5)
C42 0.065(5) 0.115(7) 0.097(6) 0.014(5) -0.032(4) -0.077(6)
O1 0.0286(19) 0.040(3) 0.043(2) 0.0081(17) -0.0069(16) -0.022(2)
C1 0.025(3) 0.034(4) 0.035(3) 0.003(2) -0.012(2) -0.017(3)
C2 0.027(3) 0.030(4) 0.032(3) -0.006(2) -0.004(2) -0.012(3)
C3 0.024(3) 0.039(4) 0.036(3) -0.001(2) -0.009(2) -0.018(3)
C4 0.028(3) 0.035(4) 0.043(3) 0.003(2) -0.013(2) -0.024(3)
C5 0.031(3) 0.042(4) 0.047(4) -0.002(3) -0.004(3) -0.027(3)
C6 0.032(3) 0.022(3) 0.049(3) -0.001(2) -0.014(3) -0.016(3)
C7 0.035(3) 0.035(4) 0.052(4) 0.001(3) -0.010(3) -0.031(3)
C8 0.028(3) 0.061(5) 0.065(4) -0.009(3) -0.003(3) -0.046(4)
C9 0.044(4) 0.082(6) 0.071(5) -0.008(4) 0.002(3) -0.056(5)
C10 0.059(4) 0.106(7) 0.082(5) -0.016(5) 0.002(4) -0.075(5)
C11 0.067(5) 0.138(8) 0.059(5) -0.022(5) -0.009(4) -0.063(6)
C12 0.056(4) 0.109(7) 0.052(4) -0.007(4) -0.016(3) -0.046(5)
C13 0.041(3) 0.072(5) 0.052(4) -0.006(3) -0.011(3) -0.037(4)
C14 0.026(3) 0.051(4) 0.054(4) 0.008(3) -0.015(3) -0.032(3)
C15 0.033(3) 0.054(4) 0.058(4) -0.003(3) -0.006(3) -0.034(4)
C16 0.032(3) 0.052(5) 0.084(5) -0.005(3) -0.001(3) -0.038(4)
C17 0.034(3) 0.048(4) 0.088(5) -0.001(3) -0.024(4) -0.037(4)
C18 0.040(3) 0.066(5) 0.084(5) 0.011(3) -0.027(4) -0.050(4)
C19 0.038(3) 0.067(5) 0.065(4) -0.001(3) -0.016(3) -0.043(4)
C20 0.037(3) 0.054(5) 0.082(5) 0.010(3) -0.017(3) -0.042(4)

loop_
_atom_type_symbol
_atom_type_scat_dispersion_real
_atom_type_scat_dispersion_imag
_atom_type_scat_Cromer_Mann_a1
_atom_type_scat_Cromer_Mann_a2
_atom_type_scat_Cromer_Mann_a3
_atom_type_scat_Cromer_Mann_a4
_atom_type_scat_Cromer_Mann_b1
_atom_type_scat_Cromer_Mann_b2
_atom_type_scat_Cromer_Mann_b3
_atom_type_scat_Cromer_Mann_b4
_atom_type_scat_Cromer_Mann_c
_atom_type_scat_source
_atom_type_scat_dispersion_source
H 0.00000 0.00000 0.49300 0.32291 0.14019 0.04081 10.51090 26.12570 3.14236 57.79970 0.0030380000826 'International Tables Volume C Table 6.1.1.4 (pp. 500-502)' 'Henke, Gullikson and Davis, At. Data and Nucl. Data Tables, 1993, 54, 2'
C 0.00347 0.00161 2.31000 1.02000 1.58860 0.86500 20.84390 10.20750 0.56870 51.65120 0.215599998832 'International Tables Volume C Table 6.1.1.4 (pp. 500-502)' 'Henke, Gullikson and Davis, At. Data and Nucl. Data Tables, 1993, 54, 2'
O 0.01158 0.00611 3.04850 2.28680 1.54630 0.86700 13.27710 5.70110 0.32390 32.90890 0.250800013542 'International Tables Volume C Table 6.1.1.4 (pp. 500-502)' 'Henke, Gullikson and Davis, At. Data and Nucl. Data Tables, 1993, 54, 2'

loop_
_geom_angle_atom_site_label_1
_geom_angle_atom_site_label_2
_geom_angle_atom_site_label_3
_geom_angle
H3 O3 C43 117.4(4)
C44 C43 O3 122.8(5)
C48 C43 O3 118.1(4)
C48 C43 C44 119.1(5)
H44 C44 C43 120.0(3)
C45 C44 C43 119.9(5)
C45 C44 H44 120.0(3)
H45 C45 C44 119.1(3)
C46 C45 C44 121.9(5)
C46 C45 H45 119.1(3)
C47 C46 C45 117.0(5)
C49 C46 C45 121.6(4)
C49 C46 C47 121.3(5)
H47 C47 C46 119.3(3)
C48 C47 C46 121.4(5)
C48 C47 H47 119.3(3)
C47 C48 C43 120.7(5)
H48 C48 C43 119.7(3)
H48 C48 C47 119.7(3)
C50 C49 C46 110.4(4)
C56 C49 C46 109.2(5)
C56 C49 C50 110.1(4)
C62 C49 C46 109.5(4)
C62 C49 C50 107.3(5)
C62 C49 C56 110.3(4)
C51 C50 C49 122.5(5)
C55 C50 C49 120.6(5)
C55 C50 C51 116.9(5)
H51 C51 C50 119.1(3)
C52 C51 C50 121.8(5)
C52 C51 H51 119.1(3)
H52 C52 C51 120.0(3)
C53 C52 C51 120.1(5)
C53 C52 H52 120.0(3)
H53 C53 C52 120.8(3)
C54 C53 C52 118.4(6)
C54 C53 H53 120.8(4)
H54 C54 C53 119.5(4)
C55 C54 C53 121.1(6)
C55 C54 H54 119.5(4)
C54 C55 C50 121.7(5)
H55 C55 C50 119.1(3)
H55 C55 C54 119.1(4)
C57 C56 C49 122.5(5)
C61 C56 C49 119.6(5)
C61 C56 C57 117.8(5)
H57 C57 C56 119.3(3)
C58 C57 C56 121.4(5)
C58 C57 H57 119.3(3)
H58 C58 C57 120.0(3)
C59 C58 C57 120.1(6)
C59 C58 H58 120.0(4)
H59 C59 C58 120.5(4)
C60 C59 C58 119.1(6)
C60 C59 H59 120.5(3)
H60 C60 C59 119.5(3)
C61 C60 C59 121.1(5)
C61 C60 H60 119.5(3)
C60 C61 C56 120.5(5)
H61 C61 C56 119.7(3)
H61 C61 C60 119.7(3)
H62a C62 C49 109.5
H62b C62 C49 109.5
H62b C62 H62a 109.5
H62c C62 C49 109.5
H62c C62 H62a 109.5
H62c C62 H62b 109.5
H2 O2 C23 109.4(4)
C24 C23 O2 121.5(5)
C28 C23 O2 118.5(4)
C28 C23 C24 120.0(5)
H24 C24 C23 120.4(3)
C25 C24 C23 119.3(5)
C25 C24 H24 120.4(3)
H25 C25 C24 118.9(3)
C26 C25 C24 122.1(5)
C26 C25 H25 118.9(3)
C27 C26 C25 116.6(5)
C29 C26 C25 119.5(5)
C29 C26 C27 123.9(5)
H27 C27 C26 119.0(3)
C28 C27 C26 122.0(5)
C28 C27 H27 119.0(3)
C27 C28 C23 120.0(5)
H28 C28 C23 120.0(3)
H28 C28 C27 120.0(3)
C30 C29 C26 111.3(5)
C36 C29 C26 110.6(4)
C36 C29 C30 110.2(5)
C42 C29 C26 107.5(5)
C42 C29 C30 107.5(5)
C42 C29 C36 109.5(5)
C31 C30 C29 122.1(6)
C35 C30 C29 118.7(7)
C35 C30 C31 119.1(8)
H31 C31 C30 120.8(5)
C32 C31 C30 118.4(10)
C32 C31 H31 120.8(8)
H32 C32 C31 120.3(8)
C33 C32 C31 119.3(13)
C33 C32 H32 120.3(9)
H33 C33 C32 120.1(9)
C34 C33 C32 119.7(13)
C34 C33 H33 120.1(9)
H34 C34 C33 119.5(9)
C35 C34 C33 120.9(14)
C35 C34 H34 119.5(9)
C34 C35 C30 122.0(12)
H35 C35 C30 119.0(5)
H35 C35 C34 119.0(9)
C37 C36 C29 123.2(6)
C41 C36 C29 119.7(7)
C41 C36 C37 117.1(6)
H37 C37 C36 119.2(4)
C38 C37 C36 121.7(7)
C38 C37 H37 119.2(5)
H38 C38 C37 120.8(5)
C39 C38 C37 118.4(8)
C39 C38 H38 120.8(5)
H39 C39 C38 120.0(5)
C40 C39 C38 119.9(7)
C40 C39 H39 120.0(4)
H40 C40 C39 119.9(4)
C41 C40 C39 120.2(8)
C41 C40 H40 119.9(6)
C40 C41 C36 122.6(8)
H41 C41 C36 118.7(5)
H41 C41 C40 118.7(6)
H42a C42 C29 109.5
H42b C42 C29 109.5
H42b C42 H42a 109.5
H42c C42 C29 109.5
H42c C42 H42a 109.5
H42c C42 H42b 109.5
H1 O1 C1 103.0(4)
C2 C1 O1 123.5(5)
C6 C1 O1 116.1(5)
C6 C1 C2 120.4(5)
H2a C2 C1 119.4(3)
C3 C2 C1 121.2(5)
C3 C2 H2a 119.4(3)
C4 C3 C2 119.4(5)
C5 C4 C3 118.6(5)
C7 C4 C3 119.7(5)
C7 C4 C5 121.7(5)
H5 C5 C4 118.9(3)
C6 C5 C4 122.2(5)
C6 C5 H5 118.9(3)
C5 C6 C1 118.2(5)
H6 C6 C1 120.9(3)
H6 C6 C5 120.9(3)
C8 C7 C4 110.9(4)
C14 C7 C4 109.1(4)
C14 C7 C8 112.0(4)
C20 C7 C4 110.1(5)
C20 C7 C8 107.7(4)
C20 C7 C14 107.0(5)
C9 C8 C7 121.7(6)
C13 C8 C7 121.8(5)
C13 C8 C9 116.5(6)
H9 C9 C8 118.7(4)
C10 C9 C8 122.6(7)
C10 C9 H9 118.7(4)
H10 C10 C9 120.0(4)
C11 C10 C9 120.1(6)
C11 C10 H10 120.0(4)
H11 C11 C10 120.1(4)
C12 C11 C10 119.8(6)
C12 C11 H11 120.1(5)
H12 C12 C11 120.1(5)
C13 C12 C11 119.8(7)
C13 C12 H12 120.1(4)
C12 C13 C8 121.2(6)
H13 C13 C8 119.4(3)
H13 C13 C12 119.4(4)
C15 C14 C7 124.2(5)
C19 C14 C7 118.8(5)
C19 C14 C15 116.9(5)
H15 C15 C14 119.7(3)
C16 C15 C14 120.7(6)
C16 C15 H15 119.7(4)
H16 C16 C15 119.6(4)
C17 C16 C15 120.8(6)
C17 C16 H16 119.6(4)
H17 C17 C16 120.4(4)
C18 C17 C16 119.2(5)
C18 C17 H17 120.4(3)
H18 C18 C17 120.0(3)
C19 C18 C17 120.0(6)
C19 C18 H18 120.0(4)
C18 C19 C14 122.3(6)
H19 C19 C14 118.8(3)
H19 C19 C18 118.8(4)
H20a C20 C7 109.5
H20b C20 C7 109.5
H20b C20 H20a 109.5
H20c C20 C7 109.5
H20c C20 H20a 109.5
H20c C20 H20b 109.5

loop_
_geom_bond_atom_site_label_1
_geom_bond_atom_site_label_2
_geom_bond_distance
O3 C43 1.368(6)
O3 H3 0.836(4)
C43 C44 1.380(7)
C43 C48 1.378(8)
C44 H44 0.9500
C44 C45 1.381(7)
C45 H45 0.9500
C45 C46 1.378(8)
C46 C47 1.403(7)
C46 C49 1.530(8)
C47 H47 0.9500
C47 C48 1.364(8)
C48 H48 0.9500
C49 C50 1.533(8)
C49 C56 1.538(7)
C49 C62 1.559(8)
C50 C51 1.393(7)
C50 C55 1.380(8)
C51 H51 0.9500
C51 C52 1.378(8)
C52 H52 0.9500
C52 C53 1.382(8)
C53 H53 0.9500
C53 C54 1.380(8)
C54 H54 0.9500
C54 C55 1.367(8)
C55 H55 0.9500
C56 C57 1.376(7)
C56 C61 1.387(7)
C57 H57 0.9500
C57 C58 1.386(7)
C58 H58 0.9500
C58 C59 1.368(8)
C59 H59 0.9500
C59 C60 1.371(8)
C60 H60 0.9500
C60 C61 1.376(8)
C61 H61 0.9500
C62 H62a 0.9800
C62 H62b 0.9800
C62 H62c 0.9800
O2 C23 1.386(6)
O2 H2 0.840(3)
C23 C24 1.396(7)
C23 C28 1.343(7)
C24 H24 0.9500
C24 C25 1.374(7)
C25 H25 0.9500
C25 C26 1.378(7)
C26 C27 1.389(7)
C26 C29 1.522(7)
C27 H27 0.9500
C27 C28 1.382(7)
C28 H28 0.9500
C29 C30 1.517(9)
C29 C36 1.514(8)
C29 C42 1.564(10)
C30 C31 1.382(11)
C30 C35 1.390(9)
C31 H31 0.9500
C31 C32 1.426(13)
C32 H32 0.9500
C32 C33 1.39(2)
C33 H33 0.9500
C33 C34 1.36(2)
C34 H34 0.9500
C34 C35 1.329(17)
C35 H35 0.9500
C36 C37 1.337(10)
C36 C41 1.387(9)
C37 H37 0.9500
C37 C38 1.411(9)
C38 H38 0.9500
C38 C39 1.390(11)
C39 H39 0.9500
C39 C40 1.331(11)
C40 H40 0.9500
C40 C41 1.357(9)
C41 H41 0.9500
C42 H42a 0.9800
C42 H42b 0.9800
C42 H42c 0.9800
O1 C1 1.389(6)
O1 H1 0.986(4)
C1 C2 1.352(7)
C1 C6 1.393(7)
C2 H2a 0.9500
C2 C3 1.391(7)
C3 C4 1.403(7)
C4 C5 1.358(8)
C4 C7 1.545(7)
C5 H5 0.9500
C5 C6 1.398(7)
C6 H6 0.9500
C7 C8 1.530(8)
C7 C14 1.539(7)
C7 C20 1.537(9)
C8 C9 1.387(8)
C8 C13 1.386(9)
C9 H9 0.9500
C9 C10 1.372(9)
C10 H10 0.9500
C10 C11 1.357(11)
C11 H11 0.9500
C11 C12 1.381(10)
C12 H12 0.9500
C12 C13 1.396(8)
C13 H13 0.9500
C14 C15 1.386(8)
C14 C19 1.409(8)
C15 H15 0.9500
C15 C16 1.394(7)
C16 H16 0.9500
C16 C17 1.378(8)
C17 H17 0.9500
C17 C18 1.383(9)
C18 H18 0.9500
C18 C19 1.363(8)
C19 H19 0.9500
C20 H20a 0.9800
C20 H20b 0.9800
C20 H20c 0.9800
